data_7209224
loop_
_publ_author_name
'Tang, Si-Fu'
'Pan, Xiao-Bo'
'Lv, Xiao-Xia'
'Yan, Shi-Hai'
'Xu, Xian-Rui'
'Li, Liang-Jun'
'Zhao, Xue-Bo'

_publ_section_title
;
 Fabrication of new metal phosphonates from tritopic trisphosphonic acid
 containing methyl groups and auxiliary ligands: syntheses, structures and
 gas adsorption properties
;
_journal_issue 10
_journal_name_full CrystEngComm
_journal_page_first 1860
_journal_paper_doi 10.1039/c2ce26828k
_journal_volume 15
_journal_year 2013
_chemical_formula_sum 'C22 H31 N2 Ni O11 P3'
_chemical_formula_weight 651.11
_chemical_name_systematic
;
?
;
_space_group_IT_number 2
_symmetry_cell_setting triclinic
_symmetry_space_group_name_Hall '-P 1'
_symmetry_space_group_name_H-M 'P -1'
_atom_sites_solution_hydrogens geom
_atom_sites_solution_primary direct
_atom_sites_solution_secondary difmap
_audit_creation_method SHELXL-97
_cell_angle_alpha 94.0540(10)
_cell_angle_beta 106.8400(10)
_cell_angle_gamma 93.6490(10)
_cell_formula_units_Z 2
_cell_length_a 9.9667(6)
_cell_length_b 10.4207(6)
_cell_length_c 13.3783(8)
_cell_measurement_reflns_used 3066
_cell_measurement_temperature 273(2)
_cell_measurement_theta_max 26.21
_cell_measurement_theta_min 2.14
_cell_volume 1321.40(14)
_computing_cell_refinement 'Bruker XSCANS'
_computing_data_collection 'Bruker XSCANS'
_computing_data_reduction 'Bruker SHELXTL'
_computing_molecular_graphics 'Bruker SHELXTL'
_computing_publication_material 'Bruker SHELXTL'
_computing_structure_refinement 'SHELXL-97 (Sheldrick, 1997)'
_computing_structure_solution 'SHELXS-97 (Sheldrick, 1990)'
_diffrn_ambient_temperature 273(2)
_diffrn_measured_fraction_theta_full 0.982
_diffrn_measured_fraction_theta_max 0.982
_diffrn_measurement_device_type 'Bruker P4'
_diffrn_measurement_method '\w scans'
_diffrn_radiation_monochromator graphite
_diffrn_radiation_source 'fine-focus sealed tube'
_diffrn_radiation_type MoK\a
_diffrn_radiation_wavelength 0.71073
_diffrn_reflns_av_R_equivalents 0.0230
_diffrn_reflns_av_sigmaI/netI 0.0504
_diffrn_reflns_limit_h_max 11
_diffrn_reflns_limit_h_min -12
_diffrn_reflns_limit_k_max 9
_diffrn_reflns_limit_k_min -12
_diffrn_reflns_limit_l_max 16
_diffrn_reflns_limit_l_min -16
_diffrn_reflns_number 7459
_diffrn_reflns_theta_full 26.21
_diffrn_reflns_theta_max 26.21
_diffrn_reflns_theta_min 2.14
_exptl_absorpt_coefficient_mu 0.979
_exptl_absorpt_correction_T_max 0.952
_exptl_absorpt_correction_T_min 0.838
_exptl_absorpt_correction_type multi-scan
_exptl_crystal_colour Green
_exptl_crystal_density_diffrn 1.636
_exptl_crystal_density_method 'not measured'
_exptl_crystal_description Plate
_exptl_crystal_F_000 676
_exptl_crystal_size_max 0.20
_exptl_crystal_size_mid 0.15
_exptl_crystal_size_min 0.05
_refine_diff_density_max 0.583
_refine_diff_density_min -0.533
_refine_diff_density_rms 0.085
_refine_ls_extinction_method none
_refine_ls_goodness_of_fit_ref 1.050
_refine_ls_hydrogen_treatment constr
_refine_ls_matrix_type full
_refine_ls_number_parameters 352
_refine_ls_number_reflns 5227
_refine_ls_number_restraints 0
_refine_ls_restrained_S_all 1.050
_refine_ls_R_factor_all 0.0545
_refine_ls_R_factor_gt 0.0427
_refine_ls_shift/su_max 0.000
_refine_ls_shift/su_mean 0.000
_refine_ls_structure_factor_coef Fsqd
_refine_ls_weighting_details 'calc w=1/[\s^2^(Fo^2^)+(0.0412P)^2^+1.2213P] where P=(Fo^2^+2Fc^2^)/3'
_refine_ls_weighting_scheme calc
_refine_ls_wR_factor_gt 0.0955
_refine_ls_wR_factor_ref 0.1023
_reflns_number_gt 4253
_reflns_number_total 5227
_reflns_threshold_expression >2sigma(I)
_cod_data_source_file c2ce26828k.txt
_cod_data_source_block 4
_cod_depositor_comments
;
The following automatic conversions were performed:

'_symmetry_cell_setting' value 'Triclinic' changed to 'triclinic'
according to /home/saulius/struct/CIF-dictionaries/cif_core.dic
dictionary named 'cif_core.dic' version 2.4.2 from
2011-04-26.

'_exptl_absorpt_correction_type' value 'Multi-scan'
changed to 'multi-scan' according to
/home/saulius/struct/CIF-dictionaries/cif_core.dic dictionary named
'cif_core.dic' version 2.4.2 from 2011-04-26.

Automatic conversion script
Id: cif_fix_values 1891 2012-01-12 08:04:46Z andrius 
;
_cod_original_sg_symbol_H-M P-1
_cod_database_code 7209224

loop_
_symmetry_equiv_pos_as_xyz
'x, y, z'
'-x, -y, -z'

loop_
_atom_site_label
_atom_site_type_symbol
_atom_site_fract_x
_atom_site_fract_y
_atom_site_fract_z
_atom_site_U_iso_or_equiv
_atom_site_adp_type
_atom_site_occupancy
_atom_site_symmetry_multiplicity
_atom_site_calc_flag
_atom_site_refinement_flags
Ni1 Ni 0.34442(4) 0.23373(4) 0.13780(3) 0.01471(11) Uani 1 1 d .
O1W O 0.3570(2) 0.07990(19) 0.02882(17) 0.0211(5) Uani 1 1 d .
H1W H 0.3999 0.0970 -0.0157 0.025 Uiso 1 1 d R
H2W H 0.4006 0.0233 0.0650 0.025 Uiso 1 1 d R
O1 O 0.5302(2) 0.6540(2) 0.56959(17) 0.0190(5) Uani 1 1 d .
O2W O 0.3997(2) 0.37383(19) 0.05344(16) 0.0191(5) Uani 1 1 d .
H3W H 0.4210 0.4486 0.0864 0.023 Uiso 1 1 d R
H4W H 0.4356 0.3664 0.0031 0.023 Uiso 1 1 d R
O2 O 0.5937(2) 0.43306(19) 0.62225(17) 0.0180(5) Uani 1 1 d .
H2A H 0.5555 0.4157 0.5592 0.027 Uiso 1 1 calc R
O3 O 0.6628(2) 0.6167(2) 0.75982(17) 0.0203(5) Uani 1 1 d .
O4 O 0.4645(2) 0.7609(2) 0.26827(17) 0.0207(5) Uani 1 1 d .
H4A H 0.4584 0.6905 0.2912 0.031 Uiso 1 1 calc R
O5 O 0.4790(2) 0.6391(2) 0.10123(17) 0.0197(5) Uani 1 1 d .
O6 O 0.5383(2) 0.88241(19) 0.13846(17) 0.0175(5) Uani 1 1 d .
O7 O 0.7130(2) 0.0408(2) 0.27231(19) 0.0239(5) Uani 1 1 d .
H7C H 0.6482 -0.0021 0.2281 0.036 Uiso 1 1 calc R
O8 O 0.6221(2) 0.1678(2) 0.39902(17) 0.0216(5) Uani 1 1 d .
H8D H 0.5739 0.2271 0.4049 0.032 Uiso 1 1 calc R
O9 O 0.5523(2) 0.2162(2) 0.20915(17) 0.0202(5) Uani 1 1 d .
N1 N 0.2468(3) 0.0937(2) 0.2072(2) 0.0185(6) Uani 1 1 d .
N2 N 0.1327(3) 0.2433(2) 0.0600(2) 0.0188(6) Uani 1 1 d .
P1 P 0.63871(9) 0.58338(7) 0.64556(6) 0.01581(18) Uani 1 1 d .
P2 P 0.54239(8) 0.74992(7) 0.18122(6) 0.01462(18) Uani 1 1 d .
P3 P 0.66595(8) 0.17523(7) 0.29661(7) 0.01668(18) Uani 1 1 d .
C1 C 0.7985(3) 0.5750(3) 0.5051(2) 0.0158(6) Uani 1 1 d .
C2 C 0.7667(3) 0.6673(3) 0.4314(2) 0.0169(6) Uani 1 1 d .
C3 C 0.7538(3) 0.6318(3) 0.3262(2) 0.0142(6) Uani 1 1 d .
C4 C 0.7718(3) 0.5054(3) 0.2927(2) 0.0162(6) Uani 1 1 d .
C5 C 0.8083(3) 0.4150(3) 0.3675(2) 0.0151(6) Uani 1 1 d .
C6 C 0.8222(3) 0.4488(3) 0.4729(2) 0.0152(6) Uani 1 1 d .
C7 C 0.8053(3) 0.6095(3) 0.6179(2) 0.0182(7) Uani 1 1 d .
H7A H 0.8397 0.6998 0.6367 0.022 Uiso 1 1 calc R
H7B H 0.8728 0.5587 0.6620 0.022 Uiso 1 1 calc R
C8 C 0.7508(4) 0.8050(3) 0.4686(3) 0.0226(7) Uani 1 1 d .
H8A H 0.7285 0.8559 0.4098 0.034 Uiso 1 1 calc R
H8B H 0.8373 0.8411 0.5186 0.034 Uiso 1 1 calc R
H8C H 0.6764 0.8052 0.5009 0.034 Uiso 1 1 calc R
C9 C 0.7257(3) 0.7340(3) 0.2480(2) 0.0155(6) Uani 1 1 d .
H9A H 0.7729 0.7138 0.1955 0.019 Uiso 1 1 calc R
H9B H 0.7679 0.8169 0.2849 0.019 Uiso 1 1 calc R
C10 C 0.7593(3) 0.4662(3) 0.1793(2) 0.0195(7) Uani 1 1 d .
H10A H 0.7334 0.5379 0.1386 0.029 Uiso 1 1 calc R
H10B H 0.6886 0.3951 0.1532 0.029 Uiso 1 1 calc R
H10C H 0.8481 0.4407 0.1740 0.029 Uiso 1 1 calc R
C11 C 0.8270(3) 0.2785(3) 0.3298(2) 0.0170(6) Uani 1 1 d .
H11A H 0.8978 0.2430 0.3843 0.020 Uiso 1 1 calc R
H11B H 0.8605 0.2808 0.2687 0.020 Uiso 1 1 calc R
C12 C 0.8687(3) 0.3537(3) 0.5542(2) 0.0186(7) Uani 1 1 d .
H12A H 0.8735 0.3936 0.6222 0.028 Uiso 1 1 calc R
H12B H 0.9599 0.3285 0.5546 0.028 Uiso 1 1 calc R
H12C H 0.8023 0.2788 0.5373 0.028 Uiso 1 1 calc R
C13 C 0.3102(4) 0.0199(3) 0.2817(3) 0.0229(7) Uani 1 1 d .
H13A H 0.4080 0.0267 0.3055 0.027 Uiso 1 1 calc R
C14 C 0.2365(4) -0.0662(3) 0.3249(3) 0.0310(9) Uani 1 1 d .
H14A H 0.2838 -0.1159 0.3768 0.037 Uiso 1 1 calc R
C15 C 0.0931(4) -0.0769(4) 0.2899(3) 0.0399(10) Uani 1 1 d .
H15A H 0.0411 -0.1326 0.3188 0.048 Uiso 1 1 calc R
C16 C 0.0258(4) -0.0038(4) 0.2108(3) 0.0349(9) Uani 1 1 d .
H16A H -0.0718 -0.0120 0.1845 0.042 Uiso 1 1 calc R
C17 C 0.1049(3) 0.0814(3) 0.1712(3) 0.0212(7) Uani 1 1 d .
C18 C 0.0410(4) 0.1658(3) 0.0890(3) 0.0227(7) Uani 1 1 d .
C19 C -0.1025(4) 0.1666(4) 0.0455(3) 0.0353(9) Uani 1 1 d .
H19A H -0.1643 0.1114 0.0664 0.042 Uiso 1 1 calc R
C20 C -0.1539(4) 0.2510(4) -0.0298(3) 0.0432(11) Uani 1 1 d .
H20A H -0.2502 0.2538 -0.0597 0.052 Uiso 1 1 calc R
C21 C -0.0589(4) 0.3303(4) -0.0589(3) 0.0378(10) Uani 1 1 d .
H21A H -0.0901 0.3877 -0.1091 0.045 Uiso 1 1 calc R
C22 C 0.0813(4) 0.3238(3) -0.0134(3) 0.0273(8) Uani 1 1 d .
H22A H 0.1445 0.3775 -0.0341 0.033 Uiso 1 1 calc R

loop_
_atom_site_aniso_label
_atom_site_aniso_U_11
_atom_site_aniso_U_22
_atom_site_aniso_U_33
_atom_site_aniso_U_23
_atom_site_aniso_U_13
_atom_site_aniso_U_12
Ni1 0.0149(2) 0.0150(2) 0.0143(2) 0.00161(15) 0.00451(16) 0.00081(15)
O1W 0.0260(13) 0.0163(11) 0.0241(13) 0.0019(9) 0.0118(10) 0.0028(9)
O1 0.0195(12) 0.0199(11) 0.0175(12) 0.0014(9) 0.0048(9) 0.0030(9)
O2W 0.0267(13) 0.0150(11) 0.0157(12) 0.0008(9) 0.0078(10) -0.0026(9)
O2 0.0221(12) 0.0170(11) 0.0147(11) 0.0001(9) 0.0058(9) -0.0009(9)
O3 0.0269(13) 0.0209(11) 0.0142(12) 0.0010(9) 0.0073(10) 0.0039(9)
O4 0.0266(13) 0.0188(11) 0.0213(12) 0.0059(9) 0.0126(10) 0.0061(9)
O5 0.0224(12) 0.0165(11) 0.0198(12) -0.0002(9) 0.0068(10) -0.0008(9)
O6 0.0222(12) 0.0132(10) 0.0175(12) 0.0036(8) 0.0054(9) 0.0037(9)
O7 0.0215(12) 0.0146(11) 0.0322(14) -0.0023(9) 0.0039(10) 0.0015(9)
O8 0.0228(12) 0.0193(12) 0.0242(13) 0.0051(9) 0.0084(10) 0.0042(9)
O9 0.0157(11) 0.0207(11) 0.0230(13) 0.0019(9) 0.0036(10) 0.0018(9)
N1 0.0195(14) 0.0160(13) 0.0206(15) 0.0002(11) 0.0076(12) -0.0001(11)
N2 0.0178(14) 0.0206(14) 0.0172(14) 0.0002(11) 0.0043(11) 0.0015(11)
P1 0.0178(4) 0.0167(4) 0.0139(4) 0.0007(3) 0.0064(3) 0.0012(3)
P2 0.0178(4) 0.0122(4) 0.0142(4) 0.0015(3) 0.0051(3) 0.0018(3)
P3 0.0152(4) 0.0132(4) 0.0209(4) 0.0017(3) 0.0041(3) 0.0015(3)
C1 0.0123(15) 0.0186(15) 0.0175(16) 0.0015(12) 0.0063(13) -0.0012(12)
C2 0.0124(15) 0.0165(15) 0.0224(17) 0.0024(12) 0.0063(13) 0.0005(12)
C3 0.0114(15) 0.0159(15) 0.0166(16) 0.0060(12) 0.0051(12) 0.0011(11)
C4 0.0143(16) 0.0171(15) 0.0169(16) 0.0011(12) 0.0047(13) 0.0002(12)
C5 0.0121(15) 0.0151(15) 0.0182(16) 0.0011(12) 0.0052(13) -0.0007(11)
C6 0.0103(15) 0.0164(15) 0.0184(16) 0.0039(12) 0.0032(12) -0.0004(12)
C7 0.0189(17) 0.0190(16) 0.0163(16) 0.0006(12) 0.0053(13) -0.0001(13)
C8 0.0288(19) 0.0174(16) 0.0204(18) 0.0004(13) 0.0058(15) 0.0011(13)
C9 0.0173(16) 0.0127(14) 0.0174(16) 0.0039(12) 0.0057(13) 0.0026(12)
C10 0.0220(17) 0.0188(16) 0.0204(17) 0.0028(13) 0.0099(14) 0.0047(13)
C11 0.0154(16) 0.0157(15) 0.0201(17) 0.0045(12) 0.0052(13) 0.0011(12)
C12 0.0190(17) 0.0183(16) 0.0181(17) 0.0023(13) 0.0045(13) 0.0025(12)
C13 0.0210(18) 0.0215(17) 0.0267(19) 0.0053(14) 0.0077(15) 0.0002(13)
C14 0.034(2) 0.0259(19) 0.038(2) 0.0149(16) 0.0152(18) 0.0068(16)
C15 0.034(2) 0.035(2) 0.059(3) 0.023(2) 0.023(2) -0.0004(17)
C16 0.0193(19) 0.036(2) 0.052(3) 0.0135(19) 0.0137(18) 0.0000(16)
C17 0.0193(17) 0.0180(16) 0.0274(19) 0.0008(13) 0.0091(14) -0.0005(13)
C18 0.0230(18) 0.0216(17) 0.0225(18) -0.0019(13) 0.0066(14) 0.0000(13)
C19 0.0191(19) 0.041(2) 0.043(2) 0.0089(18) 0.0056(17) -0.0042(16)
C20 0.019(2) 0.051(3) 0.053(3) 0.008(2) -0.0018(18) 0.0073(18)
C21 0.032(2) 0.043(2) 0.034(2) 0.0125(18) -0.0005(18) 0.0112(18)
C22 0.0254(19) 0.0310(19) 0.026(2) 0.0080(15) 0.0066(16) 0.0067(15)

loop_
_atom_type_symbol
_atom_type_description
_atom_type_scat_dispersion_real
_atom_type_scat_dispersion_imag
_atom_type_scat_source
C C 0.0033 0.0016 'International Tables Vol C Tables 4.2.6.8 and 6.1.1.4'
H H 0.0000 0.0000 'International Tables Vol C Tables 4.2.6.8 and 6.1.1.4'
N N 0.0061 0.0033 'International Tables Vol C Tables 4.2.6.8 and 6.1.1.4'
O O 0.0106 0.0060 'International Tables Vol C Tables 4.2.6.8 and 6.1.1.4'
P P 0.1023 0.0942 'International Tables Vol C Tables 4.2.6.8 and 6.1.1.4'
Ni Ni 0.3393 1.1124 'International Tables Vol C Tables 4.2.6.8 and 6.1.1.4'

loop_
_geom_angle_atom_site_label_1
_geom_angle_atom_site_label_2
_geom_angle_atom_site_label_3
_geom_angle
_geom_angle_site_symmetry_1
_geom_angle_site_symmetry_3
O3 Ni1 O9 93.10(9) 2_666 .
O3 Ni1 O2W 84.70(8) 2_666 .
O9 Ni1 O2W 89.66(9) . .
O3 Ni1 N2 89.81(10) 2_666 .
O9 Ni1 N2 177.09(10) . .
O2W Ni1 N2 90.79(9) . .
O3 Ni1 N1 95.34(9) 2_666 .
O9 Ni1 N1 101.50(9) . .
O2W Ni1 N1 168.81(10) . .
N2 Ni1 N1 78.03(10) . .
O3 Ni1 O1W 178.20(9) 2_666 .
O9 Ni1 O1W 85.99(9) . .
O2W Ni1 O1W 93.75(8) . .
N2 Ni1 O1W 91.11(9) . .
N1 Ni1 O1W 86.36(9) . .
P1 O3 Ni1 140.76(13) . 2_666
P3 O9 Ni1 150.73(14) . .
C13 N1 C17 118.5(3) . .
C13 N1 Ni1 127.1(2) . .
C17 N1 Ni1 114.4(2) . .
C18 N2 C22 118.1(3) . .
C18 N2 Ni1 116.5(2) . .
C22 N2 Ni1 125.4(2) . .
O3 P1 O1 117.64(12) . .
O3 P1 O2 107.17(12) . .
O1 P1 O2 108.47(12) . .
O3 P1 C7 108.20(14) . .
O1 P1 C7 108.34(14) . .
O2 P1 C7 106.50(13) . .
O5 P2 O6 115.04(12) . .
O5 P2 O4 111.58(12) . .
O6 P2 O4 105.20(12) . .
O5 P2 C9 111.74(13) . .
O6 P2 C9 105.84(13) . .
O4 P2 C9 106.86(13) . .
O9 P3 O7 113.55(13) . .
O9 P3 O8 112.40(13) . .
O7 P3 O8 106.18(12) . .
O9 P3 C11 113.85(13) . .
O7 P3 C11 103.06(13) . .
O8 P3 C11 107.03(14) . .
C2 C1 C6 119.8(3) . .
C2 C1 C7 120.5(3) . .
C6 C1 C7 119.6(3) . .
C3 C2 C1 119.8(3) . .
C3 C2 C8 121.0(3) . .
C1 C2 C8 119.2(3) . .
C2 C3 C4 120.8(3) . .
C2 C3 C9 119.3(3) . .
C4 C3 C9 119.9(3) . .
C3 C4 C5 119.0(3) . .
C3 C4 C10 121.3(3) . .
C5 C4 C10 119.7(3) . .
C6 C5 C4 120.9(3) . .
C6 C5 C11 120.7(3) . .
C4 C5 C11 118.3(3) . .
C5 C6 C1 119.6(3) . .
C5 C6 C12 120.9(3) . .
C1 C6 C12 119.4(3) . .
C1 C7 P1 114.3(2) . .
C3 C9 P2 115.8(2) . .
C5 C11 P3 112.2(2) . .
N1 C13 C14 122.8(3) . .
C15 C14 C13 118.8(3) . .
C14 C15 C16 119.2(3) . .
C17 C16 C15 119.5(3) . .
N1 C17 C16 121.2(3) . .
N1 C17 C18 115.9(3) . .
C16 C17 C18 122.8(3) . .
N2 C18 C19 121.9(3) . .
N2 C18 C17 115.1(3) . .
C19 C18 C17 123.0(3) . .
C18 C19 C20 119.3(3) . .
C21 C20 C19 118.4(4) . .
C22 C21 C20 119.2(3) . .
N2 C22 C21 123.1(3) . .

loop_
_geom_bond_atom_site_label_1
_geom_bond_atom_site_label_2
_geom_bond_distance
_geom_bond_site_symmetry_2
Ni1 O3 2.020(2) 2_666
Ni1 O9 2.040(2) .
Ni1 O2W 2.049(2) .
Ni1 N2 2.077(3) .
Ni1 N1 2.115(3) .
Ni1 O1W 2.124(2) .
O1 P1 1.521(2) .
O2 P1 1.585(2) .
O3 P1 1.489(2) .
O3 Ni1 2.020(2) 2_666
O4 P2 1.578(2) .
O5 P2 1.490(2) .
O6 P2 1.530(2) .
O7 P3 1.547(2) .
O8 P3 1.559(2) .
O9 P3 1.483(2) .
N1 C13 1.338(4) .
N1 C17 1.350(4) .
N2 C18 1.340(4) .
N2 C22 1.346(4) .
P1 C7 1.811(3) .
P2 C9 1.810(3) .
P3 C11 1.798(3) .
C1 C2 1.410(4) .
C1 C6 1.411(4) .
C1 C7 1.508(4) .
C2 C3 1.396(4) .
C2 C8 1.519(4) .
C3 C4 1.401(4) .
C3 C9 1.527(4) .
C4 C5 1.410(4) .
C4 C10 1.510(4) .
C5 C6 1.393(4) .
C5 C11 1.516(4) .
C6 C12 1.516(4) .
C13 C14 1.383(5) .
C14 C15 1.363(5) .
C15 C16 1.385(5) .
C16 C17 1.382(5) .
C17 C18 1.480(4) .
C18 C19 1.380(5) .
C19 C20 1.391(5) .
C20 C21 1.375(5) .
C21 C22 1.361(5) .

loop_
_geom_hbond_atom_site_label_D
_geom_hbond_atom_site_label_H
_geom_hbond_atom_site_label_A
_geom_hbond_distance_DH
_geom_hbond_distance_HA
_geom_hbond_distance_DA
_geom_hbond_angle_DHA
_geom_hbond_site_symmetry_A
O1W H1W O6 0.85 1.93 2.770(3) 167.8 2_665
O2W H3W O5 0.85 2.01 2.802(3) 154.4 .
O2W H4W O5 0.85 1.83 2.681(3) 175.9 2_665
O2 H2A O1 0.82 1.77 2.574(3) 168.4 2_666
O7 H7C O6 0.82 1.72 2.524(3) 167.4 1_545
O8 H8D O1 0.82 1.74 2.558(3) 173.5 2_666
O1W H2W O6 0.85 2.16 3.003(3) 169.0 1_545
